data_1536899
loop_
_publ_author_name
'Kortz, U.'
'Hamzeh, S.S.'
'Nasser, N.A.'

_publ_section_title
;
 Supramolecular Structures of Ti(IV)-Substituted Wells-Dawson
 Polyoxotungstates
;
_journal_name_full 'Chemistry - A European Journal'
_journal_page_first 2945
_journal_page_last 2952
_journal_volume 9
_journal_year 2003
_chemical_formula_sum 'H6 K2 O174 P4 Ti6 W30'
_chemical_name_systematic '(Ti3 P2 W15 O57.5 (O H)3)2 O53 K2'
_space_group_IT_number 2
_symmetry_space_group_name_Hall '-P 1'
_symmetry_space_group_name_H-M 'P -1'
_cell_angle_alpha 90
_cell_angle_beta 90
_cell_angle_gamma 90
_cell_formula_units_Z 1
_cell_length_a 25.085
_cell_length_b 25.085
_cell_length_c 49.367
_cell_volume 31064.541
_citation_journal_id_ASTM CEUJED
_cod_data_source_file Kortz_CEUJED_2003_892.cif
_cod_data_source_block H6K2O174P4Ti6W30
_cod_original_cell_volume 31064.54
_cod_database_code 1536899

loop_
_symmetry_equiv_pos_as_xyz
x,y,z
-x,-y,-z

loop_
_atom_site_label
_atom_site_type_symbol
_atom_site_fract_x
_atom_site_fract_y
_atom_site_fract_z
_atom_site_occupancy
_atom_site_U_iso_or_equiv
O35 O-2 0.2099 0.8153 -0.1105 1 0.0
O6 O-2 0.1994 0.8238 -0.0341 1 0.0
O92 O-2 0 0.75 0.0334 0.5 0.0
O57 O-2 0.3663 0.8594 -0.0373 1 0.0
O12 O-2 0.3335 0.9748 0.0957 1 0.0
O66 O-2 0.1485 0.9763 -0.1783 1 0.0
O15 O-2 0.4854 0.9434 0.0161 1 0.0
O58 O-2 0.3018 0.7802 -0.0215 1 0.0
O11 O-2 0.0292 0.906 -0.1244 1 0.0
O78 O-2 0.3391 0.9844 -0.1309 1 0.0
O32 O-2 0.1977 0.7432 -0.0726 1 0.0
O49 O-2 0.407 0.9507 -0.0251 1 0.0
O59 O-2 0.3604 0.9966 -0.0681 1 0.0
O29 O-2 0.1086 0.7597 -0.0262 1 0.0
O64 O-2 -0.0541 0.9568 -0.0248 1 0.0
W3 W+6 0.41709 0.95032 0.012729 1 0.0
W1 W+6 0.34128 1.06243 0.012859 1 0.0
O19 O-2 0.2563 0.8051 0.0742 1 0.0
O31 O-2 0.1377 0.7272 0.0242 1 0.0
O75 O-2 0.4094 0.7754 -0.0766 1 0.0
O50 O-2 0.1731 1.0315 0.0313 1 0.0
O1 O-2 0.2274 0.9652 0.003 1 0.0
O82 O-2 0.4107 0.9118 -0.1371 0.5 0.0
O25 O-2 0.0575 1.0384 -0.0551 1 0.0
O67 O-2 0.0394 1.0107 0.0803 1 0.0
O65 O-2 0.5247 0.9019 -0.0434 1 0.0
O4 O-2 0.324 0.9689 0.0141 1 0.0
O20 O-2 0.4066 0.776 -0.0058 1 0.0
O10 O-2 0.0269 0.8336 -0.0803 1 0.0
O36 O-2 0.2467 0.9163 -0.1177 1 0.0
O62 O-2 0.0636 0.6534 -0.0072 1 0.0
W11 W+6 0.07854 0.89025 0.000249 1 0.0
O18 O-2 0.146 0.9639 0.074 1 0.0
O83 O-2 0.4967 0.6733 -0.1077 0.5 0.0
W2 W+6 0.32397 0.96938 0.061809 1 0.0
W15 W+6 0.19543 0.96264 -0.101128 1 0.0
O53 O-2 0.2078 0.8887 0.0459 1 0.0
W14 W+6 0.27143 0.85234 -0.100648 1 0.0
W12 W+6 0.1602 0.77026 7.4e-05 1 0.0
O40 O-2 0.1893 1.0093 -0.126 1 0.0
O89 O-2 0.391 1.089 -0.1281 0.5 0.0
O76 O-2 -0.102 1.1782 -0.069 1 0.0
O54 O-2 0.1256 0.9361 0.0223 1 0.0
O90 O-2 0.524 1.033 -0.0899 0.5 0.0
O61 O-2 0.2569 0.9963 -0.0821 1 0.0
O37 O-2 0.3148 0.8302 -0.1251 1 0.0
O26 O-2 0.0497 0.8458 -0.0264 1 0.0
O22 O-2 0.3065 1.0908 -0.0744 1 0.0
O3 O-2 0.2955 0.9514 -0.0342 1 0.0
O70 O-2 0.0731 0.6471 0.0465 1 0.0
O2 O-2 0.2843 0.8813 0.0024 1 0.0
O39 O-2 0.1548 0.9925 -0.0721 1 0.0
Ti3 Ti+4 0.15064 0.77264 -0.09996 1 0.0
O68 O-2 0.5582 0.9294 0.0581 1 0.0
O46 O-2 0.2504 0.9818 0.0583 1 0.0
W8 W+6 0.37283 0.92327 -0.057444 1 0.0
O45 O-2 0.3956 0.954 0.0506 1 0.0
P2 P+5 0.17119 0.86616 -0.05112 1 0.0
O79 O-2 0.2264 0.6893 0.0698 1 0.0
Ti1 Ti+4 0.07533 0.88158 -0.0992 1 0.0
O5 O-2 0.1424 0.9072 -0.0337 1 0.0
O88 O-2 0.515 0.959 -0.1238 0.5 0.0
O91 O-2 0.5 0.75 0.0503 0.5 0.0
W6 W+6 0.26332 0.83844 0.043947 1 0.0
O86 O-2 0.056 1.034 -0.1226 0.5 0.0
O63 O-2 -0.0291 1.0932 -0.0789 1 0.0
O47 O-2 0.308 0.8968 0.0572 1 0.0
O71 O-2 0.2854 0.6855 0.0238 1 0.0
O93 O-2 0 0.75 -0.125 1 0.0
P1 P+5 0.28179 0.94055 -0.00428 1 0.0
O38 O-2 0.1375 0.9205 -0.1098 1 0.0
O21 O-2 0.4308 0.9114 -0.075 1 0.0
O84 O-2 0.3162 1.1781 -0.1141 0.5 0.0
O17 O-2 0.1741 1.1164 -0.0046 1 0.0
O74 O-2 0.3927 0.6529 -0.0743 1 0.0
Ti2 Ti+4 0.05881 0.78959 -0.05175 1 0.0
O48 O-2 0.3947 0.8787 0.0123 1 0.0
O24 O-2 0.0566 0.9542 -0.0179 1 0.0
O27 O-2 0.1256 0.8345 0.0106 1 0.0
O69 O-2 0.4763 0.6743 -0.0006 1 0.0
O73 O-2 0.1545 0.6098 0.0813 1 0.0
O42 O-2 0.4085 1.027 0.0118 1 0.0
O55 O-2 0.3265 0.8049 0.0306 1 0.0
O52 O-2 0.1409 1.0181 -0.0206 1 0.0
W7 W+6 0.35512 0.82015 -0.004772 1 0.0
W13 W+6 0.25231 0.75163 -0.048581 1 0.0
W10 W+6 0.09635 0.98373 -0.048167 1 0.0
O34 O-2 0.2877 0.6944 -0.0558 1 0.0
O16 O-2 0.1013 0.8194 -0.1193 1 0.0
W9 W+6 0.29663 1.03364 -0.057484 1 0.0
O56 O-2 0.2209 0.7972 0.021 1 0.0
O51 O-2 0.2362 1.0494 -0.0367 1 0.0
O80 O-2 0.5 0.75 -0.0421 1 0.0
O13 O-2 0.0872 0.7445 -0.0807 1 0.0
O44 O-2 0.337 1.0543 -0.0247 1 0.0
W4 W+6 0.19706 1.05304 -0.00367 1 0.0
O77 O-2 0.3911 1.1712 -0.0408 1 0.0
O85 O-2 0.271 0.679 -0.1139 0.5 0.0
O33 O-2 0.2828 0.8031 -0.0724 1 0.0
O81 O-2 0.4105 0.8363 0.0766 0.5 0.0
W5 W+6 0.18016 0.95925 0.044249 1 0.0
O8 O-2 0.1289 0.8373 -0.0698 1 0.0
O60 O-2 0.3237 0.8988 -0.0819 1 0.0
K1 K+1 0.0961 0.6259 -0.07168 1 0.0
O23 O-2 0.0671 0.9354 -0.0723 1 0.0
O30 O-2 0.2114 0.7271 -0.0183 1 0.0
O72 O-2 0.3781 1.0753 0.1158 1 0.0
O43 O-2 0.2663 1.0703 0.013 1 0.0
O87 O-2 0.372 0.724 -0.1212 0.5 0.0
O28 O-2 0.0288 0.8854 0.0235 1 0.0
O7 O-2 0.2116 0.894 -0.0698 1 0.0
O14 O-2 0 0.75 -0.0438 1 0.0
O9 O-2 0.3618 1.1272 0.0161 1 0.0
O41 O-2 0.3346 1.0424 0.0504 1 0.0
